data_7055899
loop_
_publ_author_name
'Li, Huijun'
'Wang, Yuan'
'He, Yaling'
'Xu, Zhouqing'
'Zhao, Xiaolei'
'Han, Yi'

_publ_section_title
;
 Synthesis of several novel coordination complexes: ion exchange, magnetic
 and photocatalytic studies
;
_journal_issue 3
_journal_name_full 'New J. Chem.'
_journal_page_first 1046
_journal_paper_doi 10.1039/C6NJ02863B
_journal_volume 41
_journal_year 2017
_chemical_formula_sum 'C57 H46 N6 O15 S0 Zn2'
_chemical_formula_weight 1185.74
_chemical_name_systematic
;
 ?
;
_space_group_crystal_system monoclinic
_space_group_IT_number 14
_space_group_name_Hall '-P 2ybc'
_space_group_name_H-M_alt 'P 1 21/c 1'
_symmetry_space_group_name_Hall '-P 2ybc'
_symmetry_space_group_name_H-M 'P 1 21/c 1'
_atom_sites_solution_hydrogens mixed
_audit_creation_method SHELXL-2014
_audit_update_record
;
2016-11-30 deposited with the CCDC.
2016-12-13 downloaded from the CCDC.
;
_cell_angle_alpha 90
_cell_angle_beta 96.3050(10)
_cell_angle_gamma 90
_cell_formula_units_Z 4
_cell_length_a 9.5056(4)
_cell_length_b 37.3101(15)
_cell_length_c 14.7360(6)
_cell_measurement_reflns_used 9152
_cell_measurement_temperature 296(2)
_cell_measurement_theta_max 24.999
_cell_measurement_theta_min 1
_cell_volume 5194.6(4)
_computing_data_collection 'Bruker SMART'
_computing_molecular_graphics 'Bruker SHELXTL'
_computing_publication_material 'Bruker SHELXTL'
_computing_structure_refinement 'SHELXL-2014 (Sheldrick, 2014)'
_computing_structure_solution 'Bruker SHELXTL'
_diffrn_ambient_temperature 296(2)
_diffrn_measured_fraction_theta_full 0.974
_diffrn_measured_fraction_theta_max 1.000
_diffrn_measurement_device_type 'Bruker SMART APEX CCD'
_diffrn_radiation_type MoK\a
_diffrn_radiation_wavelength 0.71073
_diffrn_reflns_av_R_equivalents 0.0458
_diffrn_reflns_av_unetI/netI 0.0542
_diffrn_reflns_Laue_measured_fraction_full 0.974
_diffrn_reflns_Laue_measured_fraction_max 1.000
_diffrn_reflns_limit_h_max 10
_diffrn_reflns_limit_h_min -11
_diffrn_reflns_limit_k_max 44
_diffrn_reflns_limit_k_min -26
_diffrn_reflns_limit_l_max 17
_diffrn_reflns_limit_l_min -17
_diffrn_reflns_number 26528
_diffrn_reflns_point_group_measured_fraction_full 0.974
_diffrn_reflns_point_group_measured_fraction_max 1.000
_diffrn_reflns_theta_full 25.242
_diffrn_reflns_theta_max 24.999
_diffrn_reflns_theta_min 1.092
_exptl_absorpt_coefficient_mu 1.002
_exptl_crystal_colour colorless
_exptl_crystal_density_diffrn 1.516
_exptl_crystal_description prism
_exptl_crystal_F_000 2440
_exptl_crystal_size_max 0.2
_exptl_crystal_size_mid 0.19
_exptl_crystal_size_min 0.16
_refine_diff_density_max 0.442
_refine_diff_density_min -0.775
_refine_diff_density_rms 0.071
_refine_ls_extinction_method none
_refine_ls_goodness_of_fit_ref 1.104
_refine_ls_hydrogen_treatment mixed
_refine_ls_matrix_type full
_refine_ls_number_parameters 738
_refine_ls_number_reflns 9152
_refine_ls_number_restraints 12
_refine_ls_restrained_S_all 1.110
_refine_ls_R_factor_all 0.0967
_refine_ls_R_factor_gt 0.0675
_refine_ls_shift/su_max 0.001
_refine_ls_shift/su_mean 0.000
_refine_ls_structure_factor_coef Fsqd
_refine_ls_weighting_details 'w=1/[\s^2^(Fo^2^)+(0.0491P)^2^+14.8206P] where P=(Fo^2^+2Fc^2^)/3'
_refine_ls_weighting_scheme calc
_refine_ls_wR_factor_gt 0.1580
_refine_ls_wR_factor_ref 0.1671
_reflns_Friedel_coverage 0.000
_reflns_number_gt 6558
_reflns_number_total 9152
_reflns_threshold_expression 'I > 2\s(I)'
_cod_data_source_file c6nj02863b2.cif
_cod_data_source_block 2
_cod_depositor_comments 'Adding full bibliography for 7055892--7055899.cif.'
_cod_database_code 7055899
_shelx_space_group_comment
;
The symmetry employed for this shelxl refinement is uniquely defined
by the following loop, which should always be used as a source of
symmetry information in preference to the above space-group names.
They are only intended as comments.
;
_shelxl_version_number 2014-3

loop_
_space_group_symop_operation_xyz
'x, y, z'
'-x, y+1/2, -z+1/2'
'-x, -y, -z'
'x, -y-1/2, z-1/2'

loop_
_atom_site_label
_atom_site_type_symbol
_atom_site_fract_x
_atom_site_fract_y
_atom_site_fract_z
_atom_site_U_iso_or_equiv
_atom_site_adp_type
_atom_site_occupancy
_atom_site_site_symmetry_order
_atom_site_calc_flag
_atom_site_refinement_flags_posn
_atom_site_refinement_flags_adp
O13 O 0.9802(9) 0.24605(16) 0.7161(4) 0.111(2) Uani 1 1 d G .
H13A H 0.9033 0.2573 0.7017 0.167 Uiso 1 1 d G U
H13B H 1.0004 0.2465 0.7737 0.167 Uiso 1 1 d G U
O8 O -0.2127(5) 1.25044(10) 1.0112(3) 0.0619(12) Uani 1 1 d . .
O7 O -0.1162(6) 1.25326(12) 0.8824(4) 0.0786(16) Uani 1 1 d . .
C74 C -0.1625(7) 1.23623(16) 0.9434(4) 0.0486(15) Uani 1 1 d . .
Zn1 Zn 0.05456(7) 1.05845(2) 0.71530(4) 0.03649(18) Uani 1 1 d . .
Zn2 Zn 0.24153(7) 0.80289(2) 0.49970(4) 0.04200(19) Uani 1 1 d . .
O6 O -0.0362(4) 1.08663(9) 0.8059(3) 0.0457(10) Uani 1 1 d . .
O11 O -0.0961(5) 1.06125(12) 0.6049(3) 0.0556(11) Uani 1 1 d D .
N4 N 0.2156(5) 1.08191(12) 0.6444(3) 0.0427(11) Uani 1 1 d . .
O4 O 0.1583(5) 0.83636(10) 0.5809(3) 0.0590(12) Uani 1 1 d . .
O1 O -0.0181(5) 1.00693(10) 0.7537(3) 0.0535(11) Uani 1 1 d . .
N3 N 0.2419(5) 1.05257(12) 0.8111(3) 0.0413(11) Uani 1 1 d . .
O3 O 0.2050(5) 0.88398(11) 0.5001(3) 0.0553(11) Uani 1 1 d . .
C8 C 0.1003(6) 0.92896(14) 0.6357(4) 0.0404(13) Uani 1 1 d . .
H8 H 0.1481 0.9405 0.5923 0.049 Uiso 1 1 calc R U
C9 C -0.1031(6) 1.14047(14) 0.8728(4) 0.0424(14) Uani 1 1 d . .
C10 C -0.1556(6) 1.12166(15) 0.9418(4) 0.0458(14) Uani 1 1 d . .
H10 H -0.1527 1.0967 0.9415 0.055 Uiso 1 1 calc R U
C11 C 0.1578(6) 0.86969(15) 0.5656(4) 0.0396(13) Uani 1 1 d . .
C12 C -0.0458(6) 1.12002(15) 0.7955(4) 0.0424(13) Uani 1 1 d . .
C13 C 0.0387(6) 0.94884(14) 0.7000(4) 0.0423(14) Uani 1 1 d . .
C14 C 0.0499(7) 0.98908(15) 0.7015(4) 0.0463(14) Uani 1 1 d . .
O2 O 0.1288(5) 1.00385(10) 0.6502(3) 0.0581(12) Uani 1 1 d . .
O12 O 0.0970(5) 0.80998(11) 0.3858(3) 0.0696(14) Uani 1 1 d . .
H12A H 0.0872 0.7906 0.3556 0.104 Uiso 1 1 d R U
H12B H 0.1282 0.8262 0.3528 0.104 Uiso 1 1 d R U
C18 C -0.2299(10) 0.8042(2) 0.9705(5) 0.078(2) Uani 1 1 d . .
H18 H -0.1899 0.7825 0.9562 0.094 Uiso 1 1 calc R U
C19 C -0.1056(6) 1.17747(15) 0.8725(4) 0.0468(14) Uani 1 1 d . .
H19 H -0.0717 1.1900 0.8248 0.056 Uiso 1 1 calc R U
C20 C -0.3986(9) 1.04525(19) 1.2049(5) 0.071(2) Uani 1 1 d . .
H20 H -0.3658 1.0236 1.1837 0.085 Uiso 1 1 calc R U
C21 C 0.0910(6) 0.89198(14) 0.6357(4) 0.0373(12) Uani 1 1 d . .
C22 C 0.0216(6) 0.87467(14) 0.7015(4) 0.0430(14) Uani 1 1 d . .
H22 H 0.0145 0.8498 0.7008 0.052 Uiso 1 1 calc R U
O5 O -0.0106(5) 1.13634(11) 0.7289(3) 0.0652(13) Uani 1 1 d . .
C24 C -0.2146(7) 1.17668(15) 1.0112(4) 0.0486(15) Uani 1 1 d . .
H24 H -0.2541 1.1890 1.0571 0.058 Uiso 1 1 calc R U
C25 C 0.4973(7) 1.05668(17) 0.8221(5) 0.0579(17) Uani 1 1 d . .
N5 N -0.1044(5) 0.87691(12) 0.8372(3) 0.0474(12) Uani 1 1 d . .
N6 N -0.2718(6) 1.12079(12) 1.0828(3) 0.0485(13) Uani 1 1 d . .
C28 C 0.3630(6) 1.06158(15) 0.7749(4) 0.0449(14) Uani 1 1 d . .
C29 C -0.2131(6) 1.13937(14) 1.0121(4) 0.0424(14) Uani 1 1 d . .
C30 C -0.1582(7) 1.19587(14) 0.9428(4) 0.0453(14) Uani 1 1 d . .
C31 C -0.0370(6) 0.89412(14) 0.7680(4) 0.0402(13) Uani 1 1 d . .
N2 N 0.4186(7) 0.79466(15) 0.6055(4) 0.0648(15) Uani 1 1 d . .
C33 C -0.2730(7) 1.08416(16) 1.0958(4) 0.0483(15) Uani 1 1 d . .
C34 C 0.3475(6) 1.07716(15) 0.6855(4) 0.0462(14) Uani 1 1 d . .
C35 C -0.0308(6) 0.93152(14) 0.7657(4) 0.0415(13) Uani 1 1 d . .
H35 H -0.0734 0.9449 0.8084 0.050 Uiso 1 1 calc R U
C36 C -0.3619(7) 1.07756(16) 1.1695(4) 0.0517(16) Uani 1 1 d . .
C37 C -0.4062(7) 1.10946(17) 1.2023(4) 0.0564(17) Uani 1 1 d . .
C38 C -0.1874(8) 0.89705(17) 0.8977(4) 0.0597(18) Uani 1 1 d . .
H38A H -0.2623 0.9106 0.8632 0.072 Uiso 1 1 calc R U
H38B H -0.1281 0.9133 0.9364 0.072 Uiso 1 1 calc R U
C39 C -0.0998(7) 0.84095(16) 0.8575(4) 0.0512(15) Uani 1 1 d . .
C40 C 0.5498(8) 0.80384(18) 0.4832(7) 0.074(2) Uani 1 1 d . .
C41 C -0.3481(8) 1.13976(16) 1.1509(4) 0.0592(17) Uani 1 1 d . .
H41A H -0.4234 1.1546 1.1215 0.071 Uiso 1 1 calc R U
H41B H -0.2843 1.1545 1.1909 0.071 Uiso 1 1 calc R U
N1 N 0.4191(7) 0.81005(15) 0.4278(4) 0.0735(18) Uani 1 1 d . .
C43 C 0.2526(7) 1.03965(17) 0.8950(4) 0.0561(16) Uani 1 1 d . .
H43 H 0.1701 1.0335 0.9200 0.067 Uiso 1 1 calc R U
C45 C 0.5413(9) 0.79618(18) 0.5765(6) 0.068(2) Uani 1 1 d . .
C46 C 0.4698(7) 1.08679(19) 0.6440(5) 0.0625(19) Uani 1 1 d . .
C47 C 0.1977(8) 1.09678(17) 0.5626(4) 0.0591(17) Uani 1 1 d . .
H47 H 0.1064 1.1006 0.5346 0.071 Uiso 1 1 calc R U
C48 C -0.5332(11) 1.0785(2) 1.3072(6) 0.101(3) Uani 1 1 d . .
H48 H -0.5915 1.0784 1.3540 0.121 Uiso 1 1 calc R U
C49 C 0.3818(9) 1.0348(2) 0.9476(5) 0.071(2) Uani 1 1 d . .
H49 H 0.3856 1.0262 1.0071 0.085 Uiso 1 1 calc R U
C50 C -0.2466(8) 0.86810(18) 0.9528(4) 0.0633(19) Uani 1 1 d . .
C51 C 0.6172(8) 1.0664(2) 0.7771(7) 0.085(3) Uani 1 1 d . .
H51 H 0.7074 1.0625 0.8068 0.102 Uiso 1 1 calc R U
C52 C -0.4870(9) 1.0465(2) 1.2736(5) 0.081(2) Uani 1 1 d . .
H52 H -0.5163 1.0251 1.2979 0.097 Uiso 1 1 calc R U
C53 C 0.5032(8) 1.04272(19) 0.9099(5) 0.071(2) Uani 1 1 d . .
H53 H 0.5906 1.0388 0.9434 0.086 Uiso 1 1 calc R U
C54 C 0.3143(10) 1.1071(2) 0.5166(5) 0.076(2) Uani 1 1 d . .
H54 H 0.2994 1.1173 0.4587 0.091 Uiso 1 1 calc R U
C55 C 0.6042(9) 1.0810(2) 0.6931(7) 0.089(3) Uani 1 1 d . .
H55 H 0.6852 1.0873 0.6668 0.107 Uiso 1 1 calc R U
C56 C 0.5322(13) 0.7800(3) 0.7554(7) 0.107(3) Uani 1 1 d . .
H56 H 0.5251 0.7746 0.8163 0.129 Uiso 1 1 calc R U
C57 C 0.4467(10) 1.1022(2) 0.5568(6) 0.081(2) Uani 1 1 d . .
H57 H 0.5234 1.1090 0.5267 0.097 Uiso 1 1 calc R U
C58 C -0.4928(9) 1.1106(2) 1.2714(5) 0.080(2) Uani 1 1 d . .
H58 H -0.5230 1.1324 1.2932 0.096 Uiso 1 1 calc R U
C59 C -0.1939(7) 0.83563(17) 0.9296(4) 0.0531(16) Uani 1 1 d . .
C60 C 0.6743(10) 0.7896(2) 0.6359(8) 0.087(3) Uani 1 1 d . .
C61 C -0.3455(10) 0.8700(2) 1.0156(5) 0.090(3) Uani 1 1 d . .
H61 H -0.3847 0.8917 1.0307 0.108 Uiso 1 1 calc R U
C62 C 0.4210(11) 0.8171(3) 0.3401(6) 0.104(3) Uani 1 1 d D .
H62 H 0.3348 0.8209 0.3050 0.125 Uiso 1 1 calc R U
C63 C 0.4126(11) 0.7868(2) 0.6939(6) 0.091(3) Uani 1 1 d . .
H63 H 0.3242 0.7858 0.7153 0.109 Uiso 1 1 calc R U
C64 C 0.6580(12) 0.7816(2) 0.7219(8) 0.095(3) Uani 1 1 d . .
H64 H 0.7388 0.7767 0.7616 0.114 Uiso 1 1 calc R U
C65 C 0.5460(16) 0.8194(4) 0.2958(10) 0.170(7) Uani 1 1 d D .
H65 H 0.5455 0.8249 0.2342 0.203 Uiso 1 1 calc R U
C66 C 0.6715(18) 0.8127(3) 0.3541(10) 0.142(6) Uani 1 1 d . .
H66 H 0.7571 0.8139 0.3291 0.170 Uiso 1 1 calc R U
O14 O 0.8130(8) 1.0001(2) 0.5226(4) 0.119(2) Uani 1 1 d D U
H14 H 0.8328 0.9994 0.4698 0.178 Uiso 1 1 calc R U
O15 O 0.8570(10) -0.0006(2) 0.9223(6) 0.137(3) Uani 1 1 d G .
H15A H 0.8875 -0.0022 0.8703 0.205 Uiso 1 1 d G U
H15B H 0.9106 0.0132 0.9564 0.205 Uiso 1 1 d G U
O9 O -0.2156(5) 1.06167(11) 1.0529(3) 0.0608(12) Uani 1 1 d . .
C71 C -0.3831(12) 0.8381(3) 1.0546(6) 0.108(3) Uani 1 1 d . .
H71 H -0.4490 0.8386 1.0967 0.130 Uiso 1 1 calc R U
C70 C -0.3273(12) 0.8060(3) 1.0337(6) 0.106(3) Uani 1 1 d . .
H70 H -0.3545 0.7852 1.0618 0.128 Uiso 1 1 calc R U
O10 O -0.0341(6) 0.81812(11) 0.8213(3) 0.0677(13) Uani 1 1 d . .
C101 C 0.8077(10) 0.7990(2) 0.5052(9) 0.101(3) Uani 1 1 d . .
H101 H 0.8953 0.8003 0.4828 0.121 Uiso 1 1 calc R U
C100 C 0.6753(13) 0.8045(2) 0.4436(9) 0.113(4) Uani 1 1 d . .
C102 C 0.7989(12) 0.7921(3) 0.5940(10) 0.120(4) Uani 1 1 d . .
H102 H 0.8836 0.7886 0.6309 0.144 Uiso 1 1 calc R U
C103 C 0.6776(15) 0.9972(4) 0.5229(10) 0.196(6) Uani 1 1 d D U
H10A H 0.6552 0.9956 0.5848 0.294 Uiso 1 1 calc R U
H10B H 0.6450 0.9760 0.4902 0.294 Uiso 1 1 calc R U
H10C H 0.6319 1.0178 0.4941 0.294 Uiso 1 1 calc R U
H11A H -0.123(5) 1.0800(8) 0.575(3) 0.043(17) Uiso 1 1 d D .
H11B H -0.152(6) 1.0444(11) 0.586(4) 0.09(3) Uiso 1 1 d D .

loop_
_atom_site_aniso_label
_atom_site_aniso_U_11
_atom_site_aniso_U_22
_atom_site_aniso_U_33
_atom_site_aniso_U_23
_atom_site_aniso_U_13
_atom_site_aniso_U_12
O13 0.206(8) 0.063(4) 0.064(4) -0.006(3) 0.012(4) -0.038(4)
O8 0.098(4) 0.029(2) 0.059(3) -0.007(2) 0.008(3) 0.006(2)
O7 0.114(4) 0.034(3) 0.096(4) -0.002(2) 0.047(3) -0.002(3)
C74 0.054(4) 0.035(3) 0.058(4) -0.014(3) 0.009(3) 0.001(3)
Zn1 0.0399(4) 0.0281(3) 0.0431(4) -0.0010(3) 0.0117(3) 0.0004(3)
Zn2 0.0534(4) 0.0276(3) 0.0467(4) 0.0009(3) 0.0136(3) 0.0018(3)
O6 0.056(3) 0.029(2) 0.054(2) -0.0069(17) 0.014(2) 0.0048(18)
O11 0.064(3) 0.042(3) 0.058(3) 0.003(2) -0.006(2) 0.001(2)
N4 0.052(3) 0.033(3) 0.045(3) -0.001(2) 0.014(2) -0.004(2)
O4 0.090(3) 0.026(2) 0.066(3) -0.0020(19) 0.028(2) 0.007(2)
O1 0.078(3) 0.024(2) 0.059(3) -0.0045(19) 0.013(2) 0.003(2)
N3 0.043(3) 0.037(3) 0.044(3) -0.004(2) 0.006(2) 0.002(2)
O3 0.075(3) 0.042(2) 0.053(3) 0.002(2) 0.024(2) 0.010(2)
C8 0.051(4) 0.031(3) 0.038(3) 0.002(2) 0.001(3) -0.002(2)
C9 0.057(4) 0.032(3) 0.039(3) -0.007(2) 0.008(3) 0.005(3)
C10 0.064(4) 0.028(3) 0.045(3) -0.011(3) 0.006(3) 0.006(3)
C11 0.039(3) 0.035(3) 0.044(3) -0.005(3) 0.001(3) 0.003(2)
C12 0.047(3) 0.037(3) 0.044(3) -0.004(3) 0.005(3) 0.005(3)
C13 0.059(4) 0.027(3) 0.040(3) 0.000(2) 0.000(3) 0.005(3)
C14 0.064(4) 0.031(3) 0.042(3) -0.003(3) -0.006(3) -0.002(3)
O2 0.088(3) 0.033(2) 0.055(3) 0.000(2) 0.016(2) -0.007(2)
O12 0.098(4) 0.037(2) 0.069(3) 0.003(2) -0.014(3) 0.000(2)
C18 0.124(7) 0.054(5) 0.058(4) 0.007(4) 0.012(5) -0.015(4)
C19 0.062(4) 0.034(3) 0.044(3) -0.004(3) 0.008(3) 0.001(3)
C20 0.105(6) 0.055(4) 0.055(4) 0.000(3) 0.021(4) -0.002(4)
C21 0.045(3) 0.028(3) 0.038(3) -0.004(2) 0.000(3) 0.003(2)
C22 0.056(4) 0.023(3) 0.049(3) -0.003(2) 0.002(3) 0.001(2)
O5 0.105(4) 0.043(3) 0.053(3) 0.009(2) 0.032(3) 0.021(2)
C24 0.068(4) 0.034(3) 0.045(3) -0.010(3) 0.014(3) 0.003(3)
C25 0.044(4) 0.053(4) 0.075(5) -0.019(4) -0.002(3) -0.001(3)
N5 0.068(4) 0.029(3) 0.046(3) -0.001(2) 0.012(3) 0.000(2)
N6 0.074(4) 0.030(3) 0.043(3) -0.004(2) 0.014(3) 0.006(2)
C28 0.043(3) 0.036(3) 0.057(4) -0.012(3) 0.012(3) 0.002(3)
C29 0.049(4) 0.034(3) 0.045(3) -0.003(3) 0.004(3) 0.002(2)
C30 0.060(4) 0.028(3) 0.049(3) -0.006(3) 0.012(3) -0.001(3)
C31 0.050(4) 0.029(3) 0.040(3) -0.002(2) 0.003(3) 0.001(2)
N2 0.066(4) 0.050(3) 0.077(4) -0.010(3) 0.001(3) 0.000(3)
C33 0.065(4) 0.040(3) 0.039(3) -0.006(3) 0.002(3) 0.002(3)
C34 0.044(4) 0.040(3) 0.056(4) -0.015(3) 0.015(3) -0.005(3)
C35 0.051(4) 0.030(3) 0.044(3) -0.006(2) 0.009(3) 0.005(2)
C36 0.071(4) 0.042(4) 0.041(3) 0.001(3) 0.000(3) -0.008(3)
C37 0.072(5) 0.052(4) 0.047(4) -0.010(3) 0.018(3) -0.002(3)
C38 0.079(5) 0.045(4) 0.061(4) -0.001(3) 0.032(4) -0.001(3)
C39 0.069(4) 0.037(4) 0.047(4) 0.002(3) 0.003(3) -0.003(3)
C40 0.045(4) 0.042(4) 0.140(8) -0.025(4) 0.041(5) -0.006(3)
C41 0.083(5) 0.042(4) 0.054(4) -0.007(3) 0.018(4) 0.000(3)
N1 0.095(5) 0.052(4) 0.080(4) -0.007(3) 0.042(4) -0.014(3)
C43 0.063(4) 0.056(4) 0.049(4) -0.002(3) 0.004(3) 0.004(3)
C45 0.074(6) 0.043(4) 0.086(6) -0.016(4) 0.005(5) -0.004(4)
C46 0.050(4) 0.061(4) 0.080(5) -0.016(4) 0.029(4) -0.012(3)
C47 0.074(5) 0.048(4) 0.059(4) 0.004(3) 0.022(4) -0.001(3)
C48 0.159(9) 0.080(6) 0.072(5) -0.004(5) 0.055(6) -0.021(6)
C49 0.083(6) 0.071(5) 0.056(4) -0.001(4) -0.011(4) 0.017(4)
C50 0.091(6) 0.048(4) 0.053(4) 0.004(3) 0.018(4) -0.008(4)
C51 0.040(4) 0.092(6) 0.122(7) -0.029(6) 0.008(5) -0.001(4)
C52 0.110(7) 0.067(5) 0.072(5) 0.011(4) 0.032(5) -0.012(5)
C53 0.065(5) 0.064(5) 0.079(5) -0.016(4) -0.024(4) 0.015(4)
C54 0.099(7) 0.070(5) 0.067(5) 0.004(4) 0.045(5) -0.008(4)
C55 0.063(6) 0.090(6) 0.122(8) -0.028(6) 0.042(5) -0.025(5)
C56 0.128(9) 0.098(7) 0.088(7) -0.010(5) -0.023(7) 0.011(7)
C57 0.087(6) 0.073(5) 0.093(6) -0.008(5) 0.056(5) -0.020(5)
C58 0.112(7) 0.062(5) 0.072(5) -0.009(4) 0.036(5) -0.001(4)
C59 0.072(5) 0.045(4) 0.043(3) 0.005(3) 0.005(3) -0.006(3)
C60 0.075(6) 0.047(5) 0.137(9) -0.018(5) 0.004(6) 0.003(4)
C61 0.123(8) 0.075(6) 0.081(6) 0.008(5) 0.050(5) 0.001(5)
C62 0.123(8) 0.115(8) 0.081(6) 0.014(5) 0.039(6) -0.030(6)
C63 0.131(8) 0.069(5) 0.066(5) -0.008(4) -0.023(5) 0.008(5)
C64 0.102(8) 0.077(6) 0.101(8) -0.010(6) -0.012(6) -0.003(5)
C65 0.26(2) 0.160(13) 0.105(10) -0.014(10) 0.092(12) -0.059(14)
C66 0.217(17) 0.095(8) 0.135(11) -0.019(8) 0.117(11) -0.029(10)
O14 0.156(7) 0.124(5) 0.081(4) -0.031(4) 0.035(4) -0.046(5)
O15 0.197(9) 0.105(6) 0.127(6) 0.013(4) 0.101(6) 0.011(5)
O9 0.096(4) 0.034(2) 0.053(3) -0.003(2) 0.012(2) 0.009(2)
C71 0.147(9) 0.108(8) 0.080(6) 0.022(6) 0.058(6) -0.003(7)
C70 0.165(10) 0.080(7) 0.077(6) 0.024(5) 0.028(6) -0.020(7)
O10 0.104(4) 0.034(2) 0.066(3) 0.002(2) 0.015(3) 0.012(2)
C101 0.047(5) 0.077(6) 0.183(11) -0.028(7) 0.038(7) -0.002(4)
C100 0.127(10) 0.070(6) 0.152(10) -0.028(6) 0.065(8) -0.013(6)
C102 0.081(8) 0.080(7) 0.200(13) -0.028(8) 0.020(8) -0.002(5)
C103 0.206(11) 0.207(13) 0.187(11) -0.076(10) 0.080(11) -0.062(12)

loop_
_atom_type_symbol
_atom_type_description
_atom_type_scat_dispersion_real
_atom_type_scat_dispersion_imag
_atom_type_scat_source
C C 0.0033 0.0016 'International Tables Vol C Tables 4.2.6.8 and 6.1.1.4'
H H 0.0000 0.0000 'International Tables Vol C Tables 4.2.6.8 and 6.1.1.4'
N N 0.0061 0.0033 'International Tables Vol C Tables 4.2.6.8 and 6.1.1.4'
O O 0.0106 0.0060 'International Tables Vol C Tables 4.2.6.8 and 6.1.1.4'
S S 0.1246 0.1234 'International Tables Vol C Tables 4.2.6.8 and 6.1.1.4'
Zn Zn 0.2839 1.4301 'International Tables Vol C Tables 4.2.6.8 and 6.1.1.4'

loop_
_geom_angle_atom_site_label_1
_geom_angle_atom_site_label_2
_geom_angle_atom_site_label_3
_geom_angle
_geom_angle_site_symmetry_1
_geom_angle_site_symmetry_3
C74 O8 Zn2 114.2(4) . 2_556
O7 C74 O8 124.0(6) . .
O7 C74 C30 120.2(5) . .
O8 C74 C30 115.8(6) . .
O6 Zn1 O11 101.02(18) . .
O6 Zn1 N4 120.27(17) . .
O11 Zn1 N4 93.82(19) . .
O6 Zn1 O1 96.99(16) . .
O11 Zn1 O1 92.18(18) . .
N4 Zn1 O1 140.17(17) . .
O6 Zn1 N3 90.11(17) . .
O11 Zn1 N3 168.26(18) . .
N4 Zn1 N3 77.15(18) . .
O1 Zn1 N3 90.16(17) . .
O6 Zn1 O2 153.72(15) . .
O11 Zn1 O2 86.33(17) . .
N4 Zn1 O2 83.89(16) . .
O1 Zn1 O2 57.25(15) . .
N3 Zn1 O2 85.27(16) . .
O4 Zn2 O8 128.24(19) . 2_546
O4 Zn2 O12 97.91(19) . .
O8 Zn2 O12 89.24(18) 2_546 .
O4 Zn2 N1 128.8(2) . .
O8 Zn2 N1 101.3(2) 2_546 .
O12 Zn2 N1 94.2(2) . .
O4 Zn2 N2 89.1(2) . .
O8 Zn2 N2 90.5(2) 2_546 .
O12 Zn2 N2 171.2(2) . .
N1 Zn2 N2 77.3(3) . .
C12 O6 Zn1 118.5(4) . .
C47 N4 C34 119.2(5) . .
C47 N4 Zn1 126.3(5) . .
C34 N4 Zn1 114.2(4) . .
C11 O4 Zn2 120.9(4) . .
C14 O1 Zn1 96.4(4) . .
C43 N3 C28 118.4(5) . .
C43 N3 Zn1 128.5(4) . .
C28 N3 Zn1 113.0(4) . .
C21 C8 C13 120.2(5) . .
C10 C9 C19 120.4(5) . .
C10 C9 C12 119.2(5) . .
C19 C9 C12 120.5(5) . .
C9 C10 C29 120.9(5) . .
O3 C11 O4 124.9(5) . .
O3 C11 C21 120.8(5) . .
O4 C11 C21 114.3(5) . .
O5 C12 O6 124.3(5) . .
O5 C12 C9 120.0(5) . .
O6 C12 C9 115.7(5) . .
C8 C13 C35 119.8(5) . .
C8 C13 C14 120.7(5) . .
C35 C13 C14 119.5(5) . .
O2 C14 O1 121.5(5) . .
O2 C14 C13 118.5(5) . .
O1 C14 C13 120.0(6) . .
C14 O2 Zn1 84.8(3) . .
C59 C18 C70 118.0(8) . .
C9 C19 C30 120.1(5) . .
C36 C20 C52 116.6(7) . .
C8 C21 C22 120.0(5) . .
C8 C21 C11 121.0(5) . .
C22 C21 C11 119.1(5) . .
C31 C22 C21 120.6(5) . .
C30 C24 C29 121.1(5) . .
C53 C25 C28 116.9(7) . .
C53 C25 C51 125.1(7) . .
C28 C25 C51 118.0(7) . .
C39 N5 C31 126.4(5) . .
C39 N5 C38 112.1(5) . .
C31 N5 C38 121.5(4) . .
C33 N6 C29 126.6(5) . .
C33 N6 C41 111.5(5) . .
C29 N6 C41 121.8(5) . .
N3 C28 C25 122.6(6) . .
N3 C28 C34 117.0(5) . .
C25 C28 C34 120.4(6) . .
C10 C29 C24 118.2(5) . .
C10 C29 N6 122.3(5) . .
C24 C29 N6 119.5(5) . .
C19 C30 C24 119.2(5) . .
C19 C30 C74 120.9(5) . .
C24 C30 C74 119.8(5) . .
C22 C31 C35 119.0(5) . .
C22 C31 N5 121.4(5) . .
C35 C31 N5 119.6(5) . .
C45 N2 C63 118.0(8) . .
C45 N2 Zn2 114.3(6) . .
C63 N2 Zn2 127.6(6) . .
O9 C33 N6 126.9(6) . .
O9 C33 C36 126.6(6) . .
N6 C33 C36 106.4(5) . .
N4 C34 C46 122.8(6) . .
N4 C34 C28 117.7(5) . .
C46 C34 C28 119.5(6) . .
C13 C35 C31 120.4(5) . .
C37 C36 C20 121.9(6) . .
C37 C36 C33 109.9(5) . .
C20 C36 C33 128.2(6) . .
C36 C37 C58 121.3(6) . .
C36 C37 C41 109.4(5) . .
C58 C37 C41 129.2(6) . .
N5 C38 C50 102.7(5) . .
O10 C39 N5 126.6(6) . .
O10 C39 C59 127.1(6) . .
N5 C39 C59 106.3(5) . .
C100 C40 C45 123.8(10) . .
C100 C40 N1 119.5(10) . .
C45 C40 N1 116.7(6) . .
N6 C41 C37 102.5(5) . .
C62 N1 C40 119.1(7) . .
C62 N1 Zn2 127.9(7) . .
C40 N1 Zn2 112.8(5) . .
N3 C43 C49 122.8(7) . .
N2 C45 C40 118.8(7) . .
N2 C45 C60 123.0(8) . .
C40 C45 C60 118.2(8) . .
C57 C46 C55 125.0(7) . .
C57 C46 C34 116.5(7) . .
C55 C46 C34 118.5(7) . .
N4 C47 C54 121.5(7) . .
C52 C48 C58 120.0(8) . .
C53 C49 C43 118.6(7) . .
C59 C50 C61 120.2(7) . .
C59 C50 C38 109.5(6) . .
C61 C50 C38 130.2(7) . .
C55 C51 C25 122.2(8) . .
C48 C52 C20 122.1(7) . .
C49 C53 C25 120.7(7) . .
C57 C54 C47 119.8(7) . .
C51 C55 C46 121.3(7) . .
C64 C56 C63 116.6(11) . .
C54 C57 C46 120.3(7) . .
C37 C58 C48 118.0(7) . .
C50 C59 C18 121.9(7) . .
C50 C59 C39 109.2(5) . .
C18 C59 C39 129.0(6) . .
C64 C60 C102 129.0(11) . .
C64 C60 C45 114.9(9) . .
C102 C60 C45 116.0(11) . .
C71 C61 C50 117.1(8) . .
N1 C62 C65 124.3(11) . .
N2 C63 C56 123.4(10) . .
C60 C64 C56 124.1(10) . .
C66 C65 C62 113.8(12) . .
C100 C66 C65 124.3(13) . .
C70 C71 C61 122.5(9) . .
C71 C70 C18 120.2(8) . .
C102 C101 C100 118.8(10) . .
C66 C100 C40 118.9(13) . .
C66 C100 C101 124.0(12) . .
C40 C100 C101 116.9(11) . .
C101 C102 C60 126.1(12) . .

loop_
_geom_bond_atom_site_label_1
_geom_bond_atom_site_label_2
_geom_bond_distance
_geom_bond_site_symmetry_2
O8 C74 1.269(7) .
O8 Zn2 1.980(4) 2_556
O7 C74 1.221(7) .
C74 C30 1.506(8) .
Zn1 O6 1.971(4) .
Zn1 O11 2.048(4) .
Zn1 N4 2.134(5) .
Zn1 O1 2.140(4) .
Zn1 N3 2.159(5) .
Zn1 O2 2.391(4) .
Zn2 O4 1.956(4) .
Zn2 O8 1.980(4) 2_546
Zn2 O12 2.066(4) .
Zn2 N1 2.106(6) .
Zn2 N2 2.187(6) .
O6 C12 1.257(6) .
N4 C47 1.321(7) .
N4 C34 1.342(7) .
O4 C11 1.264(6) .
O1 C14 1.251(7) .
N3 C43 1.319(7) .
N3 C28 1.363(7) .
O3 C11 1.230(6) .
C8 C21 1.383(7) .
C8 C13 1.383(7) .
C9 C10 1.375(8) .
C9 C19 1.381(8) .
C9 C12 1.520(7) .
C10 C29 1.390(7) .
C11 C21 1.519(7) .
C12 O5 1.232(7) .
C13 C35 1.390(8) .
C13 C14 1.505(7) .
C14 O2 1.249(7) .
C18 C59 1.378(9) .
C18 C70 1.384(12) .
C19 C30 1.382(8) .
C20 C36 1.373(9) .
C20 C52 1.386(10) .
C21 C22 1.390(8) .
C22 C31 1.385(7) .
C24 C30 1.392(8) .
C24 C29 1.392(8) .
C25 C53 1.391(10) .
C25 C28 1.397(8) .
C25 C51 1.427(10) .
N5 C39 1.374(7) .
N5 C31 1.417(7) .
N5 C38 1.463(7) .
N6 C33 1.381(7) .
N6 C29 1.416(7) .
N6 C41 1.482(7) .
C28 C34 1.434(8) .
C31 C35 1.397(7) .
N2 C45 1.286(9) .
N2 C63 1.342(10) .
C33 O9 1.216(7) .
C33 C36 1.469(8) .
C34 C46 1.418(8) .
C36 C37 1.368(8) .
C37 C58 1.378(9) .
C37 C41 1.499(9) .
C38 C50 1.497(8) .
C39 O10 1.213(7) .
C39 C59 1.476(9) .
C40 C100 1.385(12) .
C40 C45 1.416(11) .
C40 N1 1.427(10) .
N1 C62 1.322(10) .
C43 C49 1.391(9) .
C45 C60 1.477(11) .
C46 C57 1.401(10) .
C46 C55 1.415(11) .
C47 C54 1.414(9) .
C48 C52 1.384(11) .
C48 C58 1.381(11) .
C49 C53 1.367(11) .
C50 C59 1.369(9) .
C50 C61 1.391(10) .
C51 C55 1.345(12) .
C54 C57 1.344(11) .
C56 C64 1.344(14) .
C56 C63 1.397(12) .
C60 C64 1.328(12) .
C60 C102 1.398(14) .
C61 C71 1.386(11) .
C62 C65 1.419(9) .
C65 C66 1.413(18) .
C66 C100 1.351(15) .
O14 C103 1.292(12) .
C71 C70 1.357(12) .
C101 C102 1.345(14) .
C101 C100 1.482(15) .
